data_7704194
loop_
_publ_author_name
'Xue, An-Qi'
'Liu, Yang-Yu'
'Li, Jia-Xin'
'Zhang, Yan'
'Meng, Yin-Shan'
'Zhu, Wen-Hua'
'Zhang, Yi-Quan'
'Sun, Hao-Ling'
'Wang, Fei'
'Qiu, Guan-Xia'
'Liang, Lu-Yu'
'Wang, Xiang'
'Gao, Song'

_publ_section_title
;
 The differential magnetic relaxation behaviours of slightly distorted
 triangular dodecahedral dysprosium analogues in a type of cyano-bridged
 3d-4f zig-zag chain compounds.
;
_journal_issue 20
_journal_name_full 'Dalton transactions (Cambridge, England : 2003)'
_journal_page_first 6867
_journal_page_last 6875
_journal_paper_doi 10.1039/d0dt00990c
_journal_volume 49
_journal_year 2020
_chemical_formula_moiety '0.5(C32 H36 Co2 Dy2 N16 O12), 0.5(H4 O2)'
_chemical_formula_sum 'C16 H20 Co Dy N8 O7'
_chemical_formula_weight 657.83
_chemical_name_common {[DyCo(CN)6](PNO)2(H2O)4}(H2O),15Dec07a
_space_group_crystal_system monoclinic
_space_group_IT_number 15
_space_group_name_Hall '-C 2yc'
_space_group_name_H-M_alt 'C 1 2/c 1'
_atom_sites_solution_hydrogens mixed
_atom_sites_solution_primary direct
_atom_sites_solution_secondary difmap
_audit_creation_date 2019-04-26
_audit_creation_method
;
Olex2 1.2
(compiled 2018.05.29 svn.r3508 for OlexSys, GUI svn.r5506)
;
_audit_update_record
;
2020-02-10 deposited with the CCDC.	2020-04-27 downloaded from the CCDC.
;
_cell_angle_alpha 90
_cell_angle_beta 117.999(3)
_cell_angle_gamma 90
_cell_formula_units_Z 4
_cell_length_a 17.1670(13)
_cell_length_b 9.3455(7)
_cell_length_c 16.549(2)
_cell_measurement_reflns_used 3469
_cell_measurement_temperature 298(2)
_cell_measurement_theta_max 25.3729
_cell_measurement_theta_min 3.2034
_cell_volume 2344.3(4)
_computing_cell_refinement 'SAINT v8.34A (Bruker, 2013)'
_computing_data_collection 'APEX2 (Bruker, 2005)'
_computing_data_reduction 'SAINT v8.34A (Bruker, 2013)'
_computing_molecular_graphics 'Olex2 (Dolomanov et al., 2009)'
_computing_publication_material 'Olex2 (Dolomanov et al., 2009)'
_computing_structure_refinement 'ShelXL (Sheldrick, 2015)'
_computing_structure_solution 'ShelXS (Sheldrick, 2008)'
_diffrn_ambient_temperature 298.6
_diffrn_measured_fraction_theta_full 0.987
_diffrn_measured_fraction_theta_max 0.984
_diffrn_measurement_device_type 'PHOTON100 CMOS detector'
_diffrn_measurement_method 'omega scan'
_diffrn_radiation_monochromator 'TRIUMPH curved crystal monochromator'
_diffrn_radiation_type MoK\a
_diffrn_radiation_wavelength 0.71073
_diffrn_reflns_av_R_equivalents 0.0326
_diffrn_reflns_av_unetI/netI 0.0341
_diffrn_reflns_Laue_measured_fraction_full 0.987
_diffrn_reflns_Laue_measured_fraction_max 0.984
_diffrn_reflns_limit_h_max 19
_diffrn_reflns_limit_h_min -20
_diffrn_reflns_limit_k_max 11
_diffrn_reflns_limit_k_min -10
_diffrn_reflns_limit_l_max 19
_diffrn_reflns_limit_l_min -19
_diffrn_reflns_number 5877
_diffrn_reflns_point_group_measured_fraction_full 0.987
_diffrn_reflns_point_group_measured_fraction_max 0.984
_diffrn_reflns_theta_full 25.242
_diffrn_reflns_theta_max 25.384
_diffrn_reflns_theta_min 3.203
_diffrn_source 'fine-focus sealed tube'
_exptl_absorpt_coefficient_mu 3.923
_exptl_absorpt_correction_T_max 0.7452
_exptl_absorpt_correction_T_min 0.6432
_exptl_absorpt_correction_type multi-scan
_exptl_absorpt_process_details 'SADABS (Bruker, 2012)'
_exptl_crystal_colour colorless
_exptl_crystal_density_diffrn 1.864
_exptl_crystal_description block
_exptl_crystal_F_000 1284
_exptl_crystal_size_max 0.25
_exptl_crystal_size_mid 0.21
_exptl_crystal_size_min 0.14
_refine_diff_density_max 0.496
_refine_diff_density_min -0.875
_refine_diff_density_rms 0.106
_refine_ls_extinction_method none
_refine_ls_goodness_of_fit_ref 1.066
_refine_ls_hydrogen_treatment mixed
_refine_ls_matrix_type full
_refine_ls_number_parameters 174
_refine_ls_number_reflns 2124
_refine_ls_number_restraints 14
_refine_ls_restrained_S_all 1.571
_refine_ls_R_factor_all 0.0278
_refine_ls_R_factor_gt 0.0228
_refine_ls_shift/su_max 0.001
_refine_ls_shift/su_mean 0.000
_refine_ls_structure_factor_coef Fsqd
_refine_ls_weighting_details 'w=1/[\s^2^(Fo^2^)+(0.0150P)^2^+5.9130P] where P=(Fo^2^+2Fc^2^)/3'
_refine_ls_weighting_scheme calc
_refine_ls_wR_factor_gt 0.0468
_refine_ls_wR_factor_ref 0.0485
_reflns_Friedel_coverage 0.000
_reflns_number_gt 1948
_reflns_number_total 2124
_reflns_threshold_expression 'I > 2\s(I)'
_cod_data_source_file d0dt00990c2.cif
_cod_data_source_block a_CCDC1
_cod_depositor_comments 'Adding full bibliography for 7704193--7704195.cif.'
_cod_database_code 7704194
_shelxl_version_number 2014/6
_shelx_space_group_comment
;
The symmetry employed for this shelxl refinement is uniquely defined
by the following loop, which should always be used as a source of
symmetry information in preference to the above space-group names.
They are only intended as comments.
;
_shelx_estimated_absorpt_t_max 0.610
_shelx_estimated_absorpt_t_min 0.440
_olex2_refinement_description
;
1. Fixed Uiso
 At 1.2 times of:
  All C(H) groups
2. Restrained distances
 O2-H2A = O2-H2B
 0.96 with sigma of 0.02
 H2A-H2B
 1.52 with sigma of 0.02
 O3-H3A = O3-H3B
 0.96 with sigma of 0.02
 H3A-H3B
 1.52 with sigma of 0.02
 O4-H4B = O4-H4A
 0.96 with sigma of 0.02
 H4B-H4A
 1.52 with sigma of 0.02
 H2B-H4A
 2.15 with sigma of 0.02
3. Others
 Fixed Sof: H4A(0.5)
4.a Aromatic/amide H refined with riding coordinates:
 C8(H8), C4(H4), C5(H5), C6(H6), C7(H7)
;
_olex2_submission_special_instructions 'No special instructions were received'

loop_
_space_group_symop_operation_xyz
'x, y, z'
'-x, y, -z+1/2'
'x+1/2, y+1/2, z'
'-x+1/2, y+1/2, -z+1/2'
'-x, -y, -z'
'x, -y, z-1/2'
'-x+1/2, -y+1/2, -z'
'x+1/2, -y+1/2, z-1/2'

loop_
_atom_site_label
_atom_site_type_symbol
_atom_site_fract_x
_atom_site_fract_y
_atom_site_fract_z
_atom_site_U_iso_or_equiv
_atom_site_adp_type
_atom_site_occupancy
_atom_site_site_symmetry_order
_atom_site_calc_flag
_atom_site_refinement_flags_posn
_atom_site_refinement_flags_adp
_atom_site_refinement_flags_occupancy
_atom_site_disorder_assembly
_atom_site_disorder_group
Dy1 Dy 0.0000 0.09390(2) 0.2500 0.01668(8) Uani 1 2 d S T P . .
Co1 Co -0.2500 -0.2500 0.0000 0.01558(15) Uani 1 2 d S T P . .
N4 N 0.09560(19) -0.0901(3) 0.14774(19) 0.0234(6) Uani 1 1 d . . . . .
O2 O 0.04762(18) 0.3037(3) 0.20101(19) 0.0297(6) Uani 1 1 d D . . . .
N1 N -0.09079(19) -0.1170(3) 0.1612(2) 0.0248(7) Uani 1 1 d . . . . .
O1 O 0.06768(17) 0.0326(3) 0.16603(18) 0.0302(6) Uani 1 1 d . . . . .
C8 C 0.1777(2) -0.1363(4) 0.2043(3) 0.0318(9) Uani 1 1 d . . . . .
H8 H 0.2139 -0.0837 0.2563 0.038 Uiso 1 1 calc R . . . .
C1 C -0.1487(2) -0.1718(3) 0.1035(2) 0.0189(7) Uani 1 1 d . . . . .
C4 C 0.0426(3) -0.1639(4) 0.0718(3) 0.0350(10) Uani 1 1 d . . . . .
H4 H -0.0139 -0.1305 0.0330 0.042 Uiso 1 1 calc R . . . .
C2 C -0.3179(2) -0.2248(4) 0.0645(2) 0.0225(8) Uani 1 1 d . . . . .
N2 N -0.3581(2) -0.2047(4) 0.1003(2) 0.0337(8) Uani 1 1 d . . . . .
C5 C 0.0720(3) -0.2885(5) 0.0518(3) 0.0439(11) Uani 1 1 d . . . . .
H5 H 0.0354 -0.3402 -0.0004 0.053 Uiso 1 1 calc R . . . .
C6 C 0.1554(3) -0.3368(5) 0.1088(3) 0.0437(11) Uani 1 1 d . . . . .
H6 H 0.1760 -0.4208 0.0954 0.052 Uiso 1 1 calc R . . . .
C7 C 0.2080(3) -0.2605(5) 0.1854(3) 0.0418(11) Uani 1 1 d . . . . .
H7 H 0.2645 -0.2929 0.2248 0.050 Uiso 1 1 calc R . . . .
O3 O -0.13145(17) 0.1713(3) 0.11928(18) 0.0347(7) Uani 1 1 d D . . . .
N3 N -0.1989(3) -0.5526(4) 0.0738(2) 0.0440(9) Uani 1 1 d . . . . .
O4 O 0.0000 0.5684(5) 0.2500 0.0618(14) Uani 1 2 d DS T P . .
C3 C -0.2174(2) -0.4394(4) 0.0501(2) 0.0242(8) Uani 1 1 d . . . . .
H3A H -0.152(3) 0.267(2) 0.107(3) 0.080(18) Uiso 1 1 d D . . . .
H2A H 0.078(3) 0.290(5) 0.166(3) 0.10(2) Uiso 1 1 d D . . . .
H4A H 0.052(2) 0.552(3) 0.3096(18) 0.17(8) Uiso 0.5 1 d D . . . .
H2B H 0.045(3) 0.401(2) 0.209(3) 0.081(19) Uiso 1 1 d D . . . .
H3B H -0.168(2) 0.116(3) 0.070(2) 0.055(14) Uiso 1 1 d D . . . .
H4B H 0.0000 0.673(2) 0.2500 0.11(3) Uiso 1 2 d DS T P . .

loop_
_atom_site_aniso_label
_atom_site_aniso_U_11
_atom_site_aniso_U_22
_atom_site_aniso_U_33
_atom_site_aniso_U_23
_atom_site_aniso_U_13
_atom_site_aniso_U_12
Dy1 0.01745(12) 0.01221(12) 0.01985(13) 0.000 0.00832(9) 0.000
Co1 0.0161(3) 0.0131(3) 0.0160(3) -0.0011(2) 0.0062(3) -0.0009(3)
N4 0.0294(16) 0.0190(15) 0.0288(16) 0.0001(13) 0.0195(14) 0.0027(13)
O2 0.0423(16) 0.0167(14) 0.0461(17) 0.0004(12) 0.0341(14) -0.0018(12)
N1 0.0219(15) 0.0227(16) 0.0232(16) -0.0023(13) 0.0050(13) -0.0038(13)
O1 0.0403(16) 0.0189(13) 0.0424(16) -0.0018(11) 0.0285(13) 0.0050(12)
C8 0.026(2) 0.036(2) 0.031(2) -0.0091(17) 0.0105(17) 0.0010(17)
C1 0.0227(18) 0.0131(16) 0.0226(18) 0.0031(14) 0.0119(16) 0.0041(15)
C4 0.026(2) 0.039(2) 0.029(2) -0.0072(18) 0.0046(18) 0.0015(18)
C2 0.0211(18) 0.0187(18) 0.0227(19) -0.0031(14) 0.0061(16) -0.0035(15)
N2 0.0310(18) 0.043(2) 0.0340(19) -0.0066(15) 0.0215(16) -0.0022(16)
C5 0.048(3) 0.039(2) 0.036(2) -0.019(2) 0.013(2) 0.001(2)
C6 0.048(3) 0.035(2) 0.046(3) -0.006(2) 0.021(2) 0.013(2)
C7 0.031(2) 0.049(3) 0.039(2) -0.005(2) 0.011(2) 0.013(2)
O3 0.0315(16) 0.0200(14) 0.0341(16) 0.0004(12) 0.0001(13) 0.0057(12)
N3 0.058(2) 0.0203(18) 0.048(2) 0.0100(16) 0.0208(19) 0.0109(17)
O4 0.072(3) 0.024(2) 0.073(4) 0.000 0.021(3) 0.000
C3 0.0251(19) 0.021(2) 0.0230(18) -0.0044(15) 0.0088(15) -0.0020(16)

loop_
_atom_type_symbol
_atom_type_description
_atom_type_scat_dispersion_real
_atom_type_scat_dispersion_imag
_atom_type_scat_source
C C 0.0033 0.0016 'International Tables Vol C Tables 4.2.6.8 and 6.1.1.4'
H H 0.0000 0.0000 'International Tables Vol C Tables 4.2.6.8 and 6.1.1.4'
N N 0.0061 0.0033 'International Tables Vol C Tables 4.2.6.8 and 6.1.1.4'
O O 0.0106 0.0060 'International Tables Vol C Tables 4.2.6.8 and 6.1.1.4'
Co Co 0.3494 0.9721 'International Tables Vol C Tables 4.2.6.8 and 6.1.1.4'
Dy Dy -0.1892 4.4098 'International Tables Vol C Tables 4.2.6.8 and 6.1.1.4'

loop_
_geom_angle_atom_site_label_1
_geom_angle_atom_site_label_2
_geom_angle_atom_site_label_3
_geom_angle
_geom_angle_site_symmetry_1
_geom_angle_site_symmetry_3
_geom_angle_publ_flag
O2 Dy1 O2 70.89(13) . 2 ?
O2 Dy1 N1 128.32(9) . 2 ?
O2 Dy1 N1 131.08(9) 2 2 ?
O2 Dy1 N1 131.08(9) . . ?
O2 Dy1 N1 128.32(9) 2 . ?
N1 Dy1 N1 76.77(13) . 2 ?
O1 Dy1 O2 69.28(9) 2 2 ?
O1 Dy1 O2 140.03(9) 2 . ?
O1 Dy1 O2 69.28(9) . . ?
O1 Dy1 O2 140.03(9) . 2 ?
O1 Dy1 N1 78.39(10) . . ?
O1 Dy1 N1 78.72(9) 2 . ?
O1 Dy1 N1 78.72(9) . 2 ?
O1 Dy1 N1 78.39(10) 2 2 ?
O1 Dy1 O1 150.67(13) 2 . ?
O1 Dy1 O3 95.37(10) 2 . ?
O1 Dy1 O3 93.41(10) . . ?
O1 Dy1 O3 93.41(10) 2 2 ?
O1 Dy1 O3 95.37(10) . 2 ?
O3 Dy1 O2 76.96(9) . . ?
O3 Dy1 O2 76.96(9) 2 2 ?
O3 Dy1 O2 74.50(9) 2 . ?
O3 Dy1 O2 74.50(9) . 2 ?
O3 Dy1 N1 145.99(9) 2 . ?
O3 Dy1 N1 69.23(9) . . ?
O3 Dy1 N1 145.99(9) . 2 ?
O3 Dy1 N1 69.23(9) 2 2 ?
O3 Dy1 O3 144.78(13) 2 . ?
C1 Co1 C1 180.0 7_445 . ?
C1 Co1 C2 90.61(14) . 7_445 ?
C1 Co1 C2 89.39(14) 7_445 7_445 ?
C1 Co1 C2 89.39(14) . . ?
C1 Co1 C2 90.61(14) 7_445 . ?
C1 Co1 C3 90.44(14) 7_445 7_445 ?
C1 Co1 C3 89.56(14) 7_445 . ?
C1 Co1 C3 89.56(14) . 7_445 ?
C1 Co1 C3 90.44(14) . . ?
C2 Co1 C2 180.0 . 7_445 ?
C3 Co1 C2 90.18(15) 7_445 7_445 ?
C3 Co1 C2 89.82(15) 7_445 . ?
C3 Co1 C2 89.82(15) . 7_445 ?
C3 Co1 C2 90.18(15) . . ?
C3 Co1 C3 180.0 . 7_445 ?
O1 N4 C8 119.3(3) . . ?
O1 N4 C4 119.7(3) . . ?
C4 N4 C8 120.9(3) . . ?
Dy1 O2 H2A 118(3) . . ?
Dy1 O2 H2B 135(3) . . ?
H2A O2 H2B 107(3) . . ?
C1 N1 Dy1 155.4(3) . . ?
N4 O1 Dy1 134.5(2) . . ?
N4 C8 H8 120.0 . . ?
N4 C8 C7 120.0(4) . . ?
C7 C8 H8 120.0 . . ?
N1 C1 Co1 175.2(3) . . ?
N4 C4 H4 120.1 . . ?
N4 C4 C5 119.8(4) . . ?
C5 C4 H4 120.1 . . ?
N2 C2 Co1 177.1(3) . . ?
C4 C5 H5 120.0 . . ?
C6 C5 C4 119.9(4) . . ?
C6 C5 H5 120.0 . . ?
C5 C6 H6 120.3 . . ?
C7 C6 C5 119.3(4) . . ?
C7 C6 H6 120.3 . . ?
C8 C7 H7 120.0 . . ?
C6 C7 C8 120.1(4) . . ?
C6 C7 H7 120.0 . . ?
Dy1 O3 H3A 125(3) . . ?
Dy1 O3 H3B 127(2) . . ?
H3A O3 H3B 108(2) . . ?
H4A O4 H4B 98.9(17) . . ?
N3 C3 Co1 175.4(3) . . ?

loop_
_geom_bond_atom_site_label_1
_geom_bond_atom_site_label_2
_geom_bond_distance
_geom_bond_site_symmetry_2
_geom_bond_publ_flag
Dy1 O2 2.407(2) 2 ?
Dy1 O2 2.407(2) . ?
Dy1 N1 2.515(3) 2 ?
Dy1 N1 2.515(3) . ?
Dy1 O1 2.264(2) . ?
Dy1 O1 2.264(2) 2 ?
Dy1 O3 2.390(2) . ?
Dy1 O3 2.390(2) 2 ?
Co1 C1 1.922(3) . ?
Co1 C1 1.922(3) 7_445 ?
Co1 C2 1.930(4) . ?
Co1 C2 1.930(4) 7_445 ?
Co1 C3 1.923(4) . ?
Co1 C3 1.923(4) 7_445 ?
N4 O1 1.331(4) . ?
N4 C8 1.346(5) . ?
N4 C4 1.346(5) . ?
O2 H2A 0.941(19) . ?
O2 H2B 0.927(18) . ?
N1 C1 1.128(4) . ?
C8 H8 0.9300 . ?
C8 C7 1.367(6) . ?
C4 H4 0.9300 . ?
C4 C5 1.370(6) . ?
C2 N2 1.116(5) . ?
C5 H5 0.9300 . ?
C5 C6 1.369(6) . ?
C6 H6 0.9300 . ?
C6 C7 1.362(6) . ?
C7 H7 0.9300 . ?
O3 H3A 0.946(19) . ?
O3 H3B 0.922(18) . ?
N3 C3 1.121(5) . ?
O4 H4A 0.982(18) . ?
O4 H4B 0.973(19) . ?

loop_
_geom_hbond_atom_site_label_D
_geom_hbond_atom_site_label_H
_geom_hbond_atom_site_label_A
_geom_hbond_distance_DH
_geom_hbond_distance_HA
_geom_hbond_distance_DA
_geom_hbond_angle_DHA
_geom_hbond_site_symmetry_A
O3 H3A N3 0.946(19) 1.84(2) 2.784(4) 175(4) 1_565
O2 H2A N2 0.941(19) 1.88(2) 2.817(4) 171(4) 3
O2 H2B O4 0.927(18) 2.00(2) 2.840(5) 151(4) .
O3 H3B N3 0.922(18) 2.47(2) 3.344(5) 158(3) 7_445
O4 H4B N1 0.973(19) 2.511(16) 3.329(5) 141.5(3) 1_565
O4 H4B N1 0.973(19) 2.511(16) 3.329(5) 141.5(3) 2_565
